data_1511947
loop_
_publ_author_name
'Cai, Shengxin'
'Luan, Yepeng'
'Kong, Xianglan'
'Zhu, Tianjiao'
'Gu, Qianqun'
'Li, Dehai'

_publ_section_title
;
 Isolation and Photoinduced Conversion of 6-epi-Stephacidins
 fromAspergillus taichungensis
;
_journal_issue 9
_journal_name_full 'Organic Letters'
_journal_page_first 2168
_journal_paper_doi 10.1021/ol400694h
_journal_volume 15
_journal_year 2013
_chemical_formula_sum 'C27 H33 N3 O5'
_chemical_formula_weight 479.56
_chemical_name_systematic
; 
 ? 
;
_space_group_IT_number 19
_symmetry_cell_setting orthorhombic
_symmetry_space_group_name_Hall 'P 2ac 2ab'
_symmetry_space_group_name_H-M 'P 21 21 21'
_atom_sites_solution_hydrogens geom
_atom_sites_solution_primary direct
_atom_sites_solution_secondary difmap
_audit_creation_method SHELXL-97
_cell_angle_alpha 90.00
_cell_angle_beta 90.00
_cell_angle_gamma 90.00
_cell_formula_units_Z 4
_cell_length_a 9.1499(8)
_cell_length_b 14.4705(13)
_cell_length_c 18.7607(17)
_cell_measurement_reflns_used 2327
_cell_measurement_temperature 298(2)
_cell_measurement_theta_max 20.866
_cell_measurement_theta_min 2.48
_cell_volume 2484.0(4)
_computing_cell_refinement 'Bruker SMART'
_computing_data_collection 'Bruker SMART'
_computing_data_reduction 'Bruker SHELXTL'
_computing_molecular_graphics 'Bruker SHELXTL'
_computing_publication_material 'Bruker SHELXTL'
_computing_structure_refinement 'SHELXL-97 (Sheldrick, 1997)'
_computing_structure_solution 'SHELXS-97 (Sheldrick, 1990)'
_diffrn_ambient_temperature 298(2)
_diffrn_measured_fraction_theta_full 0.999
_diffrn_measured_fraction_theta_max 0.999
_diffrn_measurement_device_type 'CCD area detector'
_diffrn_measurement_method 'phi and omega scans'
_diffrn_radiation_monochromator graphite
_diffrn_radiation_source 'fine-focus sealed tube'
_diffrn_radiation_type MoK\a
_diffrn_radiation_wavelength 0.71073
_diffrn_reflns_av_R_equivalents 0.0524
_diffrn_reflns_av_sigmaI/netI 0.0443
_diffrn_reflns_limit_h_max 10
_diffrn_reflns_limit_h_min -10
_diffrn_reflns_limit_k_max 17
_diffrn_reflns_limit_k_min -9
_diffrn_reflns_limit_l_max 22
_diffrn_reflns_limit_l_min -21
_diffrn_reflns_number 12656
_diffrn_reflns_theta_full 25.02
_diffrn_reflns_theta_max 25.02
_diffrn_reflns_theta_min 2.48
_exptl_absorpt_coefficient_mu 0.089
_exptl_absorpt_correction_T_max 0.9824
_exptl_absorpt_correction_T_min 0.9738
_exptl_absorpt_correction_type multi-scan
_exptl_absorpt_process_details sadabs
_exptl_crystal_density_diffrn 1.282
_exptl_crystal_density_method 'not measured'
_exptl_crystal_F_000 1024
_exptl_crystal_size_max 0.30
_exptl_crystal_size_mid 0.28
_exptl_crystal_size_min 0.20
_refine_diff_density_max 0.118
_refine_diff_density_min -0.170
_refine_diff_density_rms 0.031
_refine_ls_abs_structure_details 'Flack H D (1983), Acta Cryst. A39, 876-881'
_refine_ls_abs_structure_Flack 10(10)
_refine_ls_extinction_method none
_refine_ls_goodness_of_fit_ref 1.045
_refine_ls_hydrogen_treatment mixed
_refine_ls_matrix_type full
_refine_ls_number_parameters 321
_refine_ls_number_reflns 2497
_refine_ls_number_restraints 0
_refine_ls_restrained_S_all 1.045
_refine_ls_R_factor_all 0.0614
_refine_ls_R_factor_gt 0.0370
_refine_ls_shift/su_max 0.000
_refine_ls_shift/su_mean 0.000
_refine_ls_structure_factor_coef Fsqd
_refine_ls_weighting_details 'calc w=1/[\s^2^(Fo^2^)+(0.0241P)^2^+0.0000P] where P=(Fo^2^+2Fc^2^)/3'
_refine_ls_weighting_scheme calc
_refine_ls_wR_factor_gt 0.0656
_refine_ls_wR_factor_ref 0.0708
_reflns_number_gt 1751
_reflns_number_total 2497
_reflns_threshold_expression >2sigma(I)
_cod_data_source_file ol400694h_si_003.cif
_cod_data_source_block 110111d
_cod_depositor_comments
;
The following automatic conversions were performed:

'_symmetry_cell_setting' value 'Orthorhombic' changed to
'orthorhombic' according to
/home/saulius/struct/CIF-dictionaries/cif_core.dic dictionary named
'cif_core.dic' version 2.4.2 from 2011-04-26.

Automatic conversion script
Id: cif_fix_values 1891 2012-01-12 08:04:46Z andrius 
;
_cod_original_sg_symbol_H-M P2(1)2(1)2(1)
_cod_database_code 1511947

loop_
_symmetry_equiv_pos_as_xyz
'x, y, z'
'-x+1/2, -y, z+1/2'
'-x, y+1/2, -z+1/2'
'x+1/2, -y+1/2, -z'

loop_
_atom_site_label
_atom_site_type_symbol
_atom_site_fract_x
_atom_site_fract_y
_atom_site_fract_z
_atom_site_U_iso_or_equiv
_atom_site_adp_type
_atom_site_occupancy
_atom_site_symmetry_multiplicity
_atom_site_calc_flag
_atom_site_refinement_flags
N1 N 0.2937(3) 0.42731(17) 0.18616(12) 0.0448(6) Uani 1 1 d .
N2 N 0.6974(3) 0.08511(16) 0.09153(12) 0.0457(6) Uani 1 1 d .
N3 N 0.4803(3) 0.18200(16) 0.03038(11) 0.0425(6) Uani 1 1 d .
H3 H 0.4423 0.2142 -0.0034 0.051 Uiso 1 1 calc R
O1 O 0.3379(2) 0.76016(14) 0.13810(11) 0.0573(6) Uani 1 1 d .
O2 O 0.1711(2) 0.42011(14) 0.22954(10) 0.0545(6) Uani 1 1 d .
H2 H 0.0971 0.4269 0.2054 0.082 Uiso 1 1 calc R
O3 O 0.8373(2) 0.21460(14) 0.07894(10) 0.0535(6) Uani 1 1 d .
O4 O 0.3889(3) 0.04362(15) -0.00815(11) 0.0667(7) Uani 1 1 d .
O5 O 0.0617(3) -0.04720(19) 0.34904(12) 0.0908(9) Uani 1 1 d .
H5 H 0.0532 -0.0505 0.3925 0.136 Uiso 1 1 calc R
C1 C 0.1910(4) 0.7835(2) 0.16235(17) 0.0593(9) Uani 1 1 d .
C2 C 0.1485(4) 0.7205(2) 0.22228(16) 0.0539(9) Uani 1 1 d .
H2A H 0.0898 0.7427 0.2590 0.065 Uiso 1 1 calc R
C3 C 0.1939(3) 0.6335(2) 0.22337(15) 0.0482(8) Uani 1 1 d .
H3A H 0.1609 0.5933 0.2585 0.058 Uiso 1 1 calc R
C4 C 0.2966(3) 0.6013(2) 0.16875(15) 0.0424(7) Uani 1 1 d .
C5 C 0.3415(3) 0.5092(2) 0.15677(14) 0.0396(7) Uani 1 1 d .
C6 C 0.4563(3) 0.48603(19) 0.10971(14) 0.0384(7) Uani 1 1 d .
C7 C 0.5281(3) 0.5562(2) 0.07277(14) 0.0440(7) Uani 1 1 d .
H7 H 0.6049 0.5424 0.0421 0.053 Uiso 1 1 calc R
C8 C 0.4835(3) 0.6471(2) 0.08230(15) 0.0480(8) Uani 1 1 d .
H8 H 0.5301 0.6944 0.0576 0.058 Uiso 1 1 calc R
C9 C 0.3692(4) 0.6679(2) 0.12884(15) 0.0449(8) Uani 1 1 d .
C10 C 0.7173(4) 0.1759(2) 0.08560(15) 0.0419(7) Uani 1 1 d .
C11 C 0.5670(3) 0.22573(19) 0.08757(14) 0.0395(7) Uani 1 1 d .
C12 C 0.5864(3) 0.32985(18) 0.07567(16) 0.0482(8) Uani 1 1 d .
H12A H 0.6825 0.3480 0.0924 0.058 Uiso 1 1 calc R
H12B H 0.5821 0.3425 0.0249 0.058 Uiso 1 1 calc R
C13 C 0.4744(3) 0.38694(19) 0.11257(14) 0.0397(7) Uani 1 1 d .
C14 C 0.3732(3) 0.35293(19) 0.15940(14) 0.0387(7) Uani 1 1 d .
C15 C 0.3477(3) 0.2529(2) 0.17835(15) 0.0400(7) Uani 1 1 d .
C16 C 0.4937(3) 0.20123(18) 0.16044(13) 0.0375(7) Uani 1 1 d .
H16 H 0.5637 0.2189 0.1975 0.045 Uiso 1 1 calc R
C17 C 0.4794(3) 0.09420(19) 0.16432(14) 0.0449(8) Uani 1 1 d .
H17A H 0.5293 0.0714 0.2064 0.054 Uiso 1 1 calc R
H17B H 0.3771 0.0772 0.1679 0.054 Uiso 1 1 calc R
C18 C 0.5466(3) 0.0502(2) 0.09723(15) 0.0438(8) Uani 1 1 d .
C19 C 0.5653(4) -0.0540(2) 0.09654(17) 0.0597(9) Uani 1 1 d .
H19A H 0.4850 -0.0836 0.0717 0.072 Uiso 1 1 calc R
H19B H 0.5706 -0.0783 0.1447 0.072 Uiso 1 1 calc R
C20 C 0.7095(4) -0.0690(2) 0.05699(19) 0.0748(11) Uani 1 1 d .
H20A H 0.7532 -0.1277 0.0701 0.090 Uiso 1 1 calc R
H20B H 0.6946 -0.0679 0.0058 0.090 Uiso 1 1 calc R
C21 C 0.8053(4) 0.0112(2) 0.08057(18) 0.0611(9) Uani 1 1 d .
H21A H 0.8570 -0.0031 0.1244 0.073 Uiso 1 1 calc R
H21B H 0.8755 0.0277 0.0440 0.073 Uiso 1 1 calc R
C22 C 0.4631(4) 0.0898(2) 0.03339(16) 0.0484(8) Uani 1 1 d .
C23 C 0.2020(5) 0.8843(2) 0.1861(2) 0.0993(15) Uani 1 1 d .
H23A H 0.2301 0.9220 0.1463 0.149 Uiso 1 1 calc R
H23B H 0.2738 0.8897 0.2231 0.149 Uiso 1 1 calc R
H23C H 0.1088 0.9045 0.2037 0.149 Uiso 1 1 calc R
C24 C 0.0861(4) 0.7725(3) 0.09973(19) 0.0942(14) Uani 1 1 d .
H24A H 0.0836 0.7089 0.0852 0.141 Uiso 1 1 calc R
H24B H 0.1187 0.8100 0.0607 0.141 Uiso 1 1 calc R
H24C H -0.0101 0.7916 0.1139 0.141 Uiso 1 1 calc R
C25 C 0.3227(4) 0.2404(2) 0.25892(14) 0.0538(9) Uani 1 1 d .
H25A H 0.2309 0.2676 0.2721 0.081 Uiso 1 1 calc R
H25B H 0.4002 0.2700 0.2848 0.081 Uiso 1 1 calc R
H25C H 0.3214 0.1757 0.2702 0.081 Uiso 1 1 calc R
C26 C 0.2112(3) 0.2190(2) 0.13682(16) 0.0560(9) Uani 1 1 d .
H26A H 0.2286 0.2247 0.0865 0.084 Uiso 1 1 calc R
H26B H 0.1282 0.2559 0.1498 0.084 Uiso 1 1 calc R
H26C H 0.1925 0.1555 0.1484 0.084 Uiso 1 1 calc R
C27 C 0.1405(4) 0.0346(3) 0.3308(2) 0.0863(13) Uani 1 1 d .
H27A H 0.1073 0.0571 0.2855 0.129 Uiso 1 1 calc R
H27B H 0.2430 0.0208 0.3282 0.129 Uiso 1 1 calc R
H27C H 0.1242 0.0809 0.3666 0.129 Uiso 1 1 calc R

loop_
_atom_site_aniso_label
_atom_site_aniso_U_11
_atom_site_aniso_U_22
_atom_site_aniso_U_33
_atom_site_aniso_U_23
_atom_site_aniso_U_13
_atom_site_aniso_U_12
N1 0.0409(15) 0.0441(16) 0.0494(14) 0.0082(14) 0.0131(13) 0.0025(14)
N2 0.0429(16) 0.0426(16) 0.0515(15) 0.0045(13) 0.0022(13) 0.0051(14)
N3 0.0467(16) 0.0425(17) 0.0383(13) 0.0044(12) -0.0063(12) 0.0065(14)
O1 0.0644(17) 0.0404(13) 0.0671(14) -0.0031(11) 0.0172(12) 0.0019(12)
O2 0.0440(13) 0.0652(15) 0.0543(12) 0.0094(12) 0.0168(11) 0.0033(12)
O3 0.0415(13) 0.0610(14) 0.0579(13) 0.0093(12) 0.0082(11) -0.0033(12)
O4 0.0737(17) 0.0623(15) 0.0640(14) -0.0096(13) -0.0170(13) -0.0103(14)
O5 0.0784(19) 0.123(2) 0.0712(16) 0.0228(17) -0.0077(13) -0.0393(18)
C1 0.060(2) 0.049(2) 0.068(2) -0.0020(19) 0.011(2) 0.011(2)
C2 0.052(2) 0.057(2) 0.053(2) -0.0057(18) 0.0088(17) 0.0060(19)
C3 0.048(2) 0.051(2) 0.0447(18) 0.0028(17) 0.0042(16) 0.0035(19)
C4 0.0418(18) 0.0441(19) 0.0411(17) -0.0001(15) 0.0006(15) 0.0036(16)
C5 0.0394(18) 0.045(2) 0.0339(16) 0.0034(15) -0.0017(15) -0.0035(16)
C6 0.0391(18) 0.0399(19) 0.0362(17) 0.0010(14) 0.0021(15) -0.0033(15)
C7 0.0436(18) 0.0447(19) 0.0437(16) -0.0041(17) 0.0057(15) -0.0037(16)
C8 0.055(2) 0.044(2) 0.0454(17) 0.0029(17) 0.0104(17) -0.0040(17)
C9 0.049(2) 0.038(2) 0.0469(18) -0.0027(16) -0.0009(17) 0.0031(16)
C10 0.042(2) 0.048(2) 0.0357(17) 0.0039(15) 0.0076(16) 0.0033(17)
C11 0.0409(18) 0.0392(19) 0.0384(17) -0.0003(16) 0.0034(15) 0.0008(15)
C12 0.051(2) 0.0438(19) 0.0499(18) 0.0001(17) 0.0119(16) -0.0025(16)
C13 0.0365(17) 0.0410(19) 0.0415(17) 0.0020(14) 0.0061(15) 0.0001(15)
C14 0.0352(17) 0.0397(18) 0.0413(17) 0.0018(15) 0.0008(15) 0.0025(15)
C15 0.0386(18) 0.0418(17) 0.0395(16) -0.0011(15) 0.0049(15) -0.0023(15)
C16 0.0394(17) 0.0371(17) 0.0361(15) 0.0001(14) -0.0011(14) -0.0045(15)
C17 0.0427(18) 0.0457(19) 0.0464(17) 0.0067(16) 0.0014(15) -0.0013(16)
C18 0.0452(19) 0.0368(18) 0.0494(18) 0.0068(16) 0.0012(17) 0.0022(15)
C19 0.069(2) 0.045(2) 0.064(2) 0.0043(18) 0.006(2) 0.0079(19)
C20 0.074(3) 0.054(2) 0.096(3) -0.003(2) 0.015(2) 0.013(2)
C21 0.052(2) 0.065(2) 0.065(2) 0.0028(19) 0.0068(19) 0.017(2)
C22 0.049(2) 0.047(2) 0.0492(19) 0.0001(17) 0.0027(17) 0.0004(19)
C23 0.114(4) 0.046(2) 0.138(4) -0.010(2) 0.052(3) 0.009(2)
C24 0.084(3) 0.110(3) 0.088(3) 0.032(3) -0.014(2) 0.025(3)
C25 0.059(2) 0.051(2) 0.0513(19) 0.0078(16) 0.0095(17) 0.0003(19)
C26 0.0400(19) 0.059(2) 0.069(2) 0.0016(19) -0.0035(18) -0.0027(18)
C27 0.073(3) 0.088(3) 0.098(3) 0.017(3) -0.012(2) -0.018(2)

loop_
_atom_type_symbol
_atom_type_description
_atom_type_scat_dispersion_real
_atom_type_scat_dispersion_imag
_atom_type_scat_source
C C 0.0033 0.0000 'International Tables Vol C Tables 4.2.6.8 and 6.1.1.4'
H H 0.0000 0.0000 'International Tables Vol C Tables 4.2.6.8 and 6.1.1.4'
N N 0.0061 0.0000 'International Tables Vol C Tables 4.2.6.8 and 6.1.1.4'
O O 0.0106 0.0000 'International Tables Vol C Tables 4.2.6.8 and 6.1.1.4'

loop_
_geom_angle_atom_site_label_1
_geom_angle_atom_site_label_2
_geom_angle_atom_site_label_3
_geom_angle
C5 N1 O2 123.7(2)
C5 N1 C14 110.8(2)
O2 N1 C14 125.1(2)
C10 N2 C21 127.9(3)
C10 N2 C18 118.2(3)
C21 N2 C18 112.9(2)
C22 N3 C11 117.2(2)
C22 N3 H3 121.4
C11 N3 H3 121.4
C9 O1 C1 117.1(2)
N1 O2 H2 109.5
C27 O5 H5 109.5
O1 C1 C2 109.4(3)
O1 C1 C24 108.4(3)
C2 C1 C24 110.6(3)
O1 C1 C23 104.5(3)
C2 C1 C23 112.2(3)
C24 C1 C23 111.4(3)
C3 C2 C1 120.5(3)
C3 C2 H2A 119.8
C1 C2 H2A 119.8
C2 C3 C4 119.5(3)
C2 C3 H3A 120.3
C4 C3 H3A 120.3
C9 C4 C5 115.4(3)
C9 C4 C3 117.5(3)
C5 C4 C3 126.7(3)
N1 C5 C6 106.4(2)
N1 C5 C4 130.9(3)
C6 C5 C4 122.6(3)
C7 C6 C5 119.2(3)
C7 C6 C13 133.5(3)
C5 C6 C13 107.3(3)
C8 C7 C6 119.2(3)
C8 C7 H7 120.4
C6 C7 H7 120.4
C7 C8 C9 120.3(3)
C7 C8 H8 119.8
C9 C8 H8 119.8
O1 C9 C4 120.4(3)
O1 C9 C8 116.3(3)
C4 C9 C8 123.1(3)
O3 C10 N2 125.1(3)
O3 C10 C11 125.3(3)
N2 C10 C11 109.6(3)
N3 C11 C12 112.2(2)
N3 C11 C10 105.0(2)
C12 C11 C10 110.5(2)
N3 C11 C16 107.9(2)
C12 C11 C16 113.6(2)
C10 C11 C16 107.2(2)
C13 C12 C11 113.4(2)
C13 C12 H12A 108.9
C11 C12 H12A 108.9
C13 C12 H12B 108.9
C11 C12 H12B 108.9
H12A C12 H12B 107.7
C14 C13 C6 107.7(3)
C14 C13 C12 124.5(3)
C6 C13 C12 127.8(3)
C13 C14 N1 107.9(2)
C13 C14 C15 127.0(3)
N1 C14 C15 125.2(2)
C14 C15 C25 111.6(2)
C14 C15 C26 108.0(2)
C25 C15 C26 109.6(2)
C14 C15 C16 106.0(2)
C25 C15 C16 106.3(2)
C26 C15 C16 115.3(2)
C17 C16 C11 107.6(2)
C17 C16 C15 113.2(2)
C11 C16 C15 116.4(2)
C17 C16 H16 106.3
C11 C16 H16 106.3
C15 C16 H16 106.3
C18 C17 C16 109.9(2)
C18 C17 H17A 109.7
C16 C17 H17A 109.7
C18 C17 H17B 109.7
C16 C17 H17B 109.7
H17A C17 H17B 108.2
N2 C18 C19 103.5(2)
N2 C18 C22 106.4(2)
C19 C18 C22 114.9(3)
N2 C18 C17 107.0(2)
C19 C18 C17 117.6(2)
C22 C18 C17 106.6(2)
C18 C19 C20 104.0(3)
C18 C19 H19A 110.9
C20 C19 H19A 110.9
C18 C19 H19B 110.9
C20 C19 H19B 110.9
H19A C19 H19B 109.0
C21 C20 C19 104.4(3)
C21 C20 H20A 110.9
C19 C20 H20A 110.9
C21 C20 H20B 110.9
C19 C20 H20B 110.9
H20A C20 H20B 108.9
N2 C21 C20 102.0(2)
N2 C21 H21A 111.4
C20 C21 H21A 111.4
N2 C21 H21B 111.4
C20 C21 H21B 111.4
H21A C21 H21B 109.2
O4 C22 N3 125.2(3)
O4 C22 C18 124.5(3)
N3 C22 C18 110.2(3)
C1 C23 H23A 109.5
C1 C23 H23B 109.5
H23A C23 H23B 109.5
C1 C23 H23C 109.5
H23A C23 H23C 109.5
H23B C23 H23C 109.5
C1 C24 H24A 109.5
C1 C24 H24B 109.5
H24A C24 H24B 109.5
C1 C24 H24C 109.5
H24A C24 H24C 109.5
H24B C24 H24C 109.5
C15 C25 H25A 109.5
C15 C25 H25B 109.5
H25A C25 H25B 109.5
C15 C25 H25C 109.5
H25A C25 H25C 109.5
H25B C25 H25C 109.5
C15 C26 H26A 109.5
C15 C26 H26B 109.5
H26A C26 H26B 109.5
C15 C26 H26C 109.5
H26A C26 H26C 109.5
H26B C26 H26C 109.5
O5 C27 H27A 109.5
O5 C27 H27B 109.5
H27A C27 H27B 109.5
O5 C27 H27C 109.5
H27A C27 H27C 109.5
H27B C27 H27C 109.5

loop_
_geom_bond_atom_site_label_1
_geom_bond_atom_site_label_2
_geom_bond_distance
N1 C5 1.378(3)
N1 O2 1.390(3)
N1 C14 1.392(3)
N2 C10 1.331(3)
N2 C21 1.470(3)
N2 C18 1.473(4)
N3 C22 1.344(4)
N3 C11 1.477(3)
N3 H3 0.8600
O1 C9 1.376(3)
O1 C1 1.459(4)
O2 H2 0.8200
O3 C10 1.239(3)
O4 C22 1.231(3)
O5 C27 1.428(4)
O5 H5 0.8200
C1 C2 1.498(4)
C1 C24 1.525(5)
C1 C23 1.529(4)
C2 C3 1.326(4)
C2 H2A 0.9300
C3 C4 1.467(4)
C3 H3A 0.9300
C4 C9 1.389(4)
C4 C5 1.413(4)
C5 C6 1.413(4)
C6 C7 1.394(4)
C6 C13 1.445(4)
C7 C8 1.389(4)
C7 H7 0.9300
C8 C9 1.396(4)
C8 H8 0.9300
C10 C11 1.553(4)
C11 C12 1.534(4)
C11 C16 1.564(3)
C12 C13 1.488(4)
C12 H12A 0.9700
C12 H12B 0.9700
C13 C14 1.368(4)
C14 C15 1.508(4)
C15 C25 1.540(4)
C15 C26 1.551(4)
C15 C16 1.568(4)
C16 C17 1.556(4)
C16 H16 0.9800
C17 C18 1.539(4)
C17 H17A 0.9700
C17 H17B 0.9700
C18 C19 1.518(4)
C18 C22 1.532(4)
C19 C20 1.529(4)
C19 H19A 0.9700
C19 H19B 0.9700
C20 C21 1.521(4)
C20 H20A 0.9700
C20 H20B 0.9700
C21 H21A 0.9700
C21 H21B 0.9700
C23 H23A 0.9600
C23 H23B 0.9600
C23 H23C 0.9600
C24 H24A 0.9600
C24 H24B 0.9600
C24 H24C 0.9600
C25 H25A 0.9600
C25 H25B 0.9600
C25 H25C 0.9600
C26 H26A 0.9600
C26 H26B 0.9600
C26 H26C 0.9600
C27 H27A 0.9600
C27 H27B 0.9600
C27 H27C 0.9600

loop_
_geom_torsion_atom_site_label_1
_geom_torsion_atom_site_label_2
_geom_torsion_atom_site_label_3
_geom_torsion_atom_site_label_4
_geom_torsion
C9 O1 C1 C2 45.1(4)
C9 O1 C1 C24 -75.5(3)
C9 O1 C1 C23 165.6(3)
O1 C1 C2 C3 -34.2(4)
C24 C1 C2 C3 85.2(4)
C23 C1 C2 C3 -149.8(3)
C1 C2 C3 C4 5.3(5)
C2 C3 C4 C9 15.3(4)
C2 C3 C4 C5 -171.6(3)
O2 N1 C5 C6 -172.8(2)
C14 N1 C5 C6 -0.3(3)
O2 N1 C5 C4 9.0(5)
C14 N1 C5 C4 -178.4(3)
C9 C4 C5 N1 -179.6(3)
C3 C4 C5 N1 7.2(5)
C9 C4 C5 C6 2.5(4)
C3 C4 C5 C6 -170.8(3)
N1 C5 C6 C7 -179.0(2)
C4 C5 C6 C7 -0.6(4)
N1 C5 C6 C13 0.0(3)
C4 C5 C6 C13 178.3(3)
C5 C6 C7 C8 -1.0(4)
C13 C6 C7 C8 -179.6(3)
C6 C7 C8 C9 0.6(4)
C1 O1 C9 C4 -28.0(4)
C1 O1 C9 C8 156.9(3)
C5 C4 C9 O1 -177.6(3)
C3 C4 C9 O1 -3.7(4)
C5 C4 C9 C8 -2.9(4)
C3 C4 C9 C8 171.0(3)
C7 C8 C9 O1 176.4(3)
C7 C8 C9 C4 1.4(5)
C21 N2 C10 O3 -10.4(5)
C18 N2 C10 O3 -178.4(3)
C21 N2 C10 C11 169.1(3)
C18 N2 C10 C11 1.0(4)
C22 N3 C11 C12 176.5(3)
C22 N3 C11 C10 56.4(3)
C22 N3 C11 C16 -57.7(3)
O3 C10 C11 N3 124.5(3)
N2 C10 C11 N3 -54.9(3)
O3 C10 C11 C12 3.3(4)
N2 C10 C11 C12 -176.1(2)
O3 C10 C11 C16 -120.9(3)
N2 C10 C11 C16 59.7(3)
N3 C11 C12 C13 93.7(3)
C10 C11 C12 C13 -149.4(2)
C16 C11 C12 C13 -28.9(4)
C7 C6 C13 C14 179.0(3)
C5 C6 C13 C14 0.3(3)
C7 C6 C13 C12 2.3(5)
C5 C6 C13 C12 -176.4(3)
C11 C12 C13 C14 7.2(4)
C11 C12 C13 C6 -176.6(3)
C6 C13 C14 N1 -0.5(3)
C12 C13 C14 N1 176.3(3)
C6 C13 C14 C15 178.3(3)
C12 C13 C14 C15 -4.9(5)
C5 N1 C14 C13 0.5(3)
O2 N1 C14 C13 172.9(2)
C5 N1 C14 C15 -178.3(3)
O2 N1 C14 C15 -5.9(4)
C13 C14 C15 C25 138.0(3)
N1 C14 C15 C25 -43.4(4)
C13 C14 C15 C26 -101.4(3)
N1 C14 C15 C26 77.2(3)
C13 C14 C15 C16 22.7(4)
N1 C14 C15 C16 -158.7(2)
N3 C11 C16 C17 54.2(3)
C12 C11 C16 C17 179.2(3)
C10 C11 C16 C17 -58.5(3)
N3 C11 C16 C15 -74.0(3)
C12 C11 C16 C15 51.0(3)
C10 C11 C16 C15 173.3(2)
C14 C15 C16 C17 -170.1(2)
C25 C15 C16 C17 71.1(3)
C26 C15 C16 C17 -50.6(3)
C14 C15 C16 C11 -44.6(3)
C25 C15 C16 C11 -163.5(2)
C26 C15 C16 C11 74.8(3)
C11 C16 C17 C18 2.0(3)
C15 C16 C17 C18 132.1(2)
C10 N2 C18 C19 175.3(2)
C21 N2 C18 C19 5.5(3)
C10 N2 C18 C22 53.8(3)
C21 N2 C18 C22 -116.0(3)
C10 N2 C18 C17 -59.9(3)
C21 N2 C18 C17 130.3(3)
C16 C17 C18 N2 54.5(3)
C16 C17 C18 C19 170.3(3)
C16 C17 C18 C22 -59.0(3)
N2 C18 C19 C20 -25.5(3)
C22 C18 C19 C20 90.1(3)
C17 C18 C19 C20 -143.2(3)
C18 C19 C20 C21 36.4(3)
C10 N2 C21 C20 -151.8(3)
C18 N2 C21 C20 16.8(3)
C19 C20 C21 N2 -32.1(3)
C11 N3 C22 O4 176.6(3)
C11 N3 C22 C18 -2.1(4)
N2 C18 C22 O4 129.0(3)
C19 C18 C22 O4 15.0(4)
C17 C18 C22 O4 -117.1(3)
N2 C18 C22 N3 -52.3(3)
C19 C18 C22 N3 -166.3(3)
C17 C18 C22 N3 61.6(3)
